data_4106920
loop_
_publ_author_name
'Yann Garcia'
'Fran\,cois Robert'
'Anil D. Naik'
'Guangyuan Zhou'
'Bernard Tinant'
'Koen Robeyns'
'S\'ebastien Michotte'
'Luc Piraux'

_publ_section_title
;
 Spin Transition Charted in a Fluorophore-Tagged Thermochromic Dinuclear
 Iron(II) Complex
;
_journal_name_full 'Journal of the American Chemical Society'
_journal_page_first 15850
_journal_page_last 15853
_journal_paper_doi 10.1021/ja205974q
_journal_volume 133
_journal_year 2011
_chemical_formula_moiety 'C49 H40 Fe2 N24 O5 S4, 4(C H4 O)'
_chemical_formula_sum 'C53 H56 Fe2 N24 O9 S4'
_chemical_formula_weight 1413.16
_chemical_name_systematic
; 
 ? 
;
_space_group_IT_number 15
_symmetry_cell_setting monoclinic
_symmetry_space_group_name_Hall '-C 2yc'
_symmetry_space_group_name_H-M 'C 1 2/c 1'
_atom_sites_solution_hydrogens geom
_atom_sites_solution_primary direct
_atom_sites_solution_secondary difmap
_audit_creation_method SHELXL-97
_cell_angle_alpha 90.00
_cell_angle_beta 110.74(2)
_cell_angle_gamma 90.00
_cell_formula_units_Z 4
_cell_length_a 19.630(5)
_cell_length_b 18.131(5)
_cell_length_c 19.500(5)
_cell_measurement_reflns_used all
_cell_measurement_temperature 200(2)
_cell_measurement_theta_max 26.40
_cell_measurement_theta_min 3.1
_cell_volume 6491(3)
_computing_cell_refinement MAR
_computing_data_collection MAR
_computing_data_reduction MARHKL
_computing_molecular_graphics PLUTON
_computing_structure_refinement 'SHELXL-97 (Sheldrick, 1997)'
_computing_structure_solution 'SHELXS-97 (Sheldrick, 1990)'
_diffrn_ambient_temperature 200(2)
_diffrn_detector_area_resol_mean 6.66
_diffrn_measured_fraction_theta_full 0.998
_diffrn_measured_fraction_theta_max 0.997
_diffrn_measurement_device_type 'MAR345 image plate'
_diffrn_measurement_method 'xxx images, \D\F x.xx\%'
_diffrn_radiation_monochromator 'Zr filter'
_diffrn_radiation_source 'RU200 rotating anode'
_diffrn_radiation_type MoK\a
_diffrn_radiation_wavelength 0.71069
_diffrn_reflns_av_R_equivalents 0.0000
_diffrn_reflns_av_sigmaI/netI 0.0451
_diffrn_reflns_limit_h_max 24
_diffrn_reflns_limit_h_min 0
_diffrn_reflns_limit_k_max 22
_diffrn_reflns_limit_k_min 0
_diffrn_reflns_limit_l_max 22
_diffrn_reflns_limit_l_min -24
_diffrn_reflns_number 40601
_diffrn_reflns_theta_full 25.00
_diffrn_reflns_theta_max 26.40
_diffrn_reflns_theta_min 3.04
_exptl_absorpt_coefficient_mu 0.648
_exptl_absorpt_correction_type none
_exptl_crystal_colour colourless
_exptl_crystal_density_diffrn 1.446
_exptl_crystal_description block
_exptl_crystal_F_000 2920
_exptl_crystal_size_max 0.24
_exptl_crystal_size_mid 0.20
_exptl_crystal_size_min 0.14
_refine_diff_density_max 0.819
_refine_diff_density_min -0.556
_refine_diff_density_rms 0.063
_refine_ls_extinction_coef 0.0039(3)
_refine_ls_extinction_expression Fc^*^=kFc[1+0.001xFc^2^\l^3^/sin(2\q)]^-1/4^
_refine_ls_extinction_method SHELXL
_refine_ls_goodness_of_fit_ref 1.019
_refine_ls_hydrogen_treatment constr
_refine_ls_matrix_type full
_refine_ls_number_parameters 575
_refine_ls_number_reflns 6653
_refine_ls_number_restraints 394
_refine_ls_restrained_S_all 1.018
_refine_ls_R_factor_all 0.0640
_refine_ls_R_factor_gt 0.0523
_refine_ls_shift/su_max 0.000
_refine_ls_shift/su_mean 0.000
_refine_ls_structure_factor_coef Fsqd
_refine_ls_weighting_details 'calc w=1/[\s^2^(Fo^2^)+(0.0533P)^2^+17.2349P] where P=(Fo^2^+2Fc^2^)/3'
_refine_ls_weighting_scheme calc
_refine_ls_wR_factor_gt 0.1334
_refine_ls_wR_factor_ref 0.1405
_reflns_number_gt 5440
_reflns_number_total 6653
_reflns_threshold_expression >2sigma(I)
_cod_data_source_file ja205974q_si_003.cif
_cod_data_source_block zcfeo200
_cod_original_sg_symbol_H-M 'C 2/c'
_cod_database_code 4106920

loop_
_symmetry_equiv_pos_as_xyz
'x, y, z'
'-x, y, -z+1/2'
'x+1/2, y+1/2, z'
'-x+1/2, y+1/2, -z+1/2'
'-x, -y, -z'
'x, -y, z-1/2'
'-x+1/2, -y+1/2, -z'
'x+1/2, -y+1/2, z-1/2'

loop_
_atom_site_label
_atom_site_type_symbol
_atom_site_fract_x
_atom_site_fract_y
_atom_site_fract_z
_atom_site_U_iso_or_equiv
_atom_site_adp_type
_atom_site_occupancy
_atom_site_symmetry_multiplicity
_atom_site_calc_flag
_atom_site_refinement_flags
_atom_site_disorder_assembly
_atom_site_disorder_group
Fe1 Fe -0.10716(2) 0.19355(2) 0.22468(2) 0.03599(15) Uani 1 1 d . . .
C91 C 0.2503(3) 0.5694(3) 0.6380(3) 0.0948(15) Uani 1 1 d U . .
H91A H 0.1972 0.5743 0.6218 0.142 Uiso 1 1 calc R . .
H91B H 0.2643 0.5549 0.5964 0.142 Uiso 1 1 calc R . .
H91C H 0.2731 0.6167 0.6576 0.142 Uiso 1 1 calc R . .
O92 O 0.27349(19) 0.51566(17) 0.69254(18) 0.0858(9) Uani 1 1 d U . .
H92 H 0.2490 0.4770 0.6781 0.129 Uiso 1 1 calc R . .
C93 C 0.6552(4) 0.2189(4) 0.4718(4) 0.140(3) Uani 1 1 d U . .
H93A H 0.6768 0.2610 0.4554 0.209 Uiso 1 1 calc R . .
H93B H 0.6031 0.2163 0.4426 0.209 Uiso 1 1 calc R . .
H93C H 0.6791 0.1733 0.4654 0.209 Uiso 1 1 calc R . .
O94 O 0.1652(2) 0.2718(2) 0.0501(2) 0.1133(13) Uani 1 1 d U . .
H94 H 0.2007 0.2973 0.0759 0.170 Uiso 1 1 calc R . .
N3_1 N -0.17825(14) 0.28948(15) 0.20441(15) 0.0502(6) Uani 1 1 d D . .
N4_1 N -0.16008(14) 0.36360(16) 0.20907(15) 0.0527(7) Uani 1 1 d D . .
C5_1 C -0.22149(17) 0.4001(2) 0.18566(18) 0.0554(9) Uani 1 1 d D . .
H5_1 H -0.2256 0.4523 0.1823 0.067 Uiso 1 1 calc R . .
N6_1 N -0.27873(13) 0.35245(17) 0.16678(14) 0.0527(7) Uani 1 1 d D . .
C7_1 C -0.24974(17) 0.2847(2) 0.1785(2) 0.0582(9) Uani 1 1 d D . .
H7_1 H -0.2767 0.2400 0.1694 0.070 Uiso 1 1 calc R . .
N8_1 N -0.35405(14) 0.36308(18) 0.13670(15) 0.0581(8) Uani 1 1 d D . .
C9_1 C -0.37735(17) 0.4295(2) 0.12910(16) 0.0545(9) Uani 1 1 d D . .
H9_1 H -0.3435 0.4690 0.1436 0.065 Uiso 1 1 calc R . .
C10_1 C -0.45499(16) 0.4454(2) 0.09853(16) 0.0556(9) Uani 1 1 d D . .
C11_1 C -0.47716(18) 0.5187(2) 0.09581(16) 0.0591(9) Uani 1 1 d D . .
H11_1 H -0.4416 0.5564 0.1130 0.071 Uiso 1 1 calc R . .
C12_1 C -0.55017(19) 0.5372(2) 0.06848(17) 0.0666(11) Uani 1 1 d D . .
H12_1 H -0.5648 0.5873 0.0670 0.080 Uiso 1 1 calc R . .
C13_1 C -0.60171(19) 0.4822(2) 0.0434(2) 0.0716(12) Uani 1 1 d D . .
H13_1 H -0.6520 0.4945 0.0252 0.086 Uiso 1 1 calc R . .
C14_1 C -0.58085(18) 0.4095(2) 0.0446(2) 0.0734(11) Uani 1 1 d D . .
H14_1 H -0.6168 0.3722 0.0266 0.088 Uiso 1 1 calc R . .
C15_1 C -0.50743(18) 0.3904(2) 0.0719(2) 0.0637(10) Uani 1 1 d D . .
O16_1 O -0.49085(15) 0.31777(17) 0.07105(19) 0.0857(9) Uani 1 1 d D . .
H16_1 H -0.4454 0.3123 0.0884 0.128 Uiso 1 1 calc R . .
N3_2 N -0.04614(11) 0.24552(12) 0.16105(12) 0.0360(5) Uani 1 1 d D . .
N4_2 N 0.02809(12) 0.24231(13) 0.17502(12) 0.0370(5) Uani 1 1 d D . .
C5_2 C 0.04044(15) 0.27591(17) 0.12108(16) 0.0428(7) Uani 1 1 d D . .
H5_2 H 0.0868 0.2820 0.1168 0.051 Uiso 1 1 calc R . .
N6_2 N -0.02375(13) 0.30067(13) 0.07228(13) 0.0400(5) Uani 1 1 d D . .
C7_2 C -0.07559(15) 0.28082(17) 0.09912(16) 0.0424(6) Uani 1 1 d D . .
H7_2 H -0.1261 0.2910 0.0764 0.051 Uiso 1 1 calc R . .
N8_2 N -0.04040(14) 0.34389(14) 0.00920(13) 0.0464(6) Uani 1 1 d D . .
C9_2 C 0.01185(18) 0.37811(18) -0.00093(17) 0.0498(7) Uani 1 1 d D . .
H9_2 H 0.0603 0.3698 0.0317 0.060 Uiso 1 1 calc R . .
C10_2 C -0.00111(17) 0.42955(17) -0.06132(16) 0.0500(8) Uani 1 1 d D . .
C11_2 C 0.0583(2) 0.46629(19) -0.06884(18) 0.0592(9) Uani 1 1 d D . .
H11_2 H 0.1060 0.4548 -0.0364 0.071 Uiso 1 1 calc R . .
C12_2 C 0.0490(2) 0.5193(2) -0.12263(19) 0.0655(10) Uani 1 1 d D . .
H12_2 H 0.0900 0.5427 -0.1281 0.079 Uiso 1 1 calc R . .
C13_2 C -0.0206(2) 0.5375(2) -0.16808(19) 0.0695(11) Uani 1 1 d D . .
H13_2 H -0.0275 0.5748 -0.2041 0.083 Uiso 1 1 calc R . .
C14_2 C -0.0798(2) 0.5022(2) -0.1616(2) 0.0758(12) Uani 1 1 d D . .
H14_2 H -0.1274 0.5150 -0.1936 0.091 Uiso 1 1 calc R . .
C15_2 C -0.07104(19) 0.4480(2) -0.10892(18) 0.0625(9) Uani 1 1 d D . .
O16_2 O -0.13246(15) 0.4165(2) -0.10591(16) 0.0888(10) Uani 1 1 d D . .
H16_2 H -0.1216 0.3873 -0.0702 0.133 Uiso 1 1 calc R . .
N3_33 N 0.0452(13) 0.1016(12) 0.262(4) 0.025(5) Uani 0.22 1 d PDU . 2
N4_33 N -0.0295(11) 0.0924(11) 0.244(3) 0.023(4) Uani 0.22 1 d PDU . 2
C5_33 C -0.0424(9) 0.0215(11) 0.2376(15) 0.023(3) Uani 0.22 1 d PDU . 2
H5_33 H -0.0893 -0.0006 0.2238 0.028 Uiso 0.22 1 calc PR . 2
N6_33 N 0.0211(8) -0.0154(8) 0.2538(10) 0.021(3) Uani 0.22 1 d PDU . 2
C7_33 C 0.0737(9) 0.0352(12) 0.2677(18) 0.024(3) Uani 0.22 1 d PDU A 2
H7_33 H 0.1240 0.0248 0.2800 0.028 Uiso 0.22 1 calc PR A 2
N8_33 N 0.0346(8) -0.0906(8) 0.2535(12) 0.027(3) Uani 0.22 1 d PDU . 2
C9_33 C -0.0194(9) -0.1343(7) 0.244(2) 0.034(3) Uani 0.22 1 d PDU B 2
H9_33 H -0.0666 -0.1160 0.2371 0.040 Uiso 0.22 1 calc PR B 2
C10_33 C -0.0053(6) -0.2144(5) 0.2429(9) 0.035(3) Uani 0.22 1 d PGDU . 2
C11_33 C 0.0661(5) -0.2393(6) 0.2627(10) 0.054(3) Uani 0.22 1 d PGDU . 2
H11_33 H 0.1048 -0.2050 0.2715 0.065 Uiso 0.22 1 calc PR . 2
C12_33 C 0.0808(5) -0.3145(7) 0.2697(9) 0.056(3) Uani 0.22 1 d PGDU . 2
H12_33 H 0.1296 -0.3315 0.2833 0.067 Uiso 0.22 1 calc PR . 2
C13_33 C 0.0241(6) -0.3647(5) 0.2569(11) 0.053(4) Uani 0.22 1 d PGDU . 2
H13_33 H 0.0342 -0.4161 0.2616 0.063 Uiso 0.22 1 calc PR . 2
C14_33 C -0.0472(6) -0.3398(4) 0.2370(9) 0.050(3) Uani 0.22 1 d PGDU . 2
H14_33 H -0.0859 -0.3741 0.2282 0.060 Uiso 0.22 1 calc PR . 2
C15_33 C -0.0619(5) -0.2646(4) 0.2300(5) 0.044(3) Uani 0.22 1 d PGDU . 2
O16_33 O -0.1365(5) -0.2422(6) 0.2113(7) 0.067(3) Uani 0.22 1 d PGDU . 2
H16_33 H -0.1409 -0.1979 0.1978 0.101 Uiso 0.22 1 calc PR . 2
N3_23 N -0.041(2) 0.0972(13) 0.242(4) 0.033(5) Uani 0.28 1 d PDU . 3
N4_23 N 0.034(2) 0.1002(12) 0.265(2) 0.029(4) Uani 0.28 1 d PDU . 3
C5_23 C 0.0570(13) 0.0325(14) 0.268(4) 0.034(4) Uani 0.28 1 d PDU C 3
H5_23 H 0.1066 0.0182 0.2820 0.041 Uiso 0.28 1 calc PR C 3
N6_23 N 0.0000 -0.0146(6) 0.2500 0.038(3) Uani 0.56 2 d SPDU . 3
C7_23 C -0.0604(13) 0.0279(15) 0.234(4) 0.036(4) Uani 0.28 1 d PDU D 3
H7_23 H -0.1090 0.0101 0.2196 0.043 Uiso 0.28 1 calc PR D 3
N8_23 N -0.0220(7) -0.0892(7) 0.2399(11) 0.039(3) Uani 0.28 1 d PDU . 3
C9_23 C 0.0319(9) -0.1328(7) 0.2568(18) 0.049(3) Uani 0.28 1 d PDU E 3
H9_23 H 0.0801 -0.1139 0.2738 0.058 Uiso 0.28 1 calc PR E 3
C10_23 C 0.0194(4) -0.2121(4) 0.2499(7) 0.054(3) Uani 0.28 1 d PGDU . 3
C11_23 C 0.0805(4) -0.2550(7) 0.2582(7) 0.059(3) Uani 0.28 1 d PGDU . 3
H11_23 H 0.1265 -0.2321 0.2674 0.071 Uiso 0.28 1 calc PR . 3
C12_23 C 0.0745(6) -0.3314(6) 0.2531(7) 0.066(3) Uani 0.28 1 d PGDU . 3
H12_23 H 0.1163 -0.3607 0.2588 0.079 Uiso 0.28 1 calc PR . 3
C13_23 C 0.0073(8) -0.3649(4) 0.2397(8) 0.058(3) Uani 0.28 1 d PGDU . 3
H13_23 H 0.0032 -0.4170 0.2362 0.069 Uiso 0.28 1 calc PR . 3
C14_23 C -0.0538(6) -0.3220(4) 0.2313(7) 0.069(3) Uani 0.28 1 d PGDU . 3
H14_23 H -0.0998 -0.3449 0.2221 0.083 Uiso 0.28 1 calc PR . 3
C15_23 C -0.0478(4) -0.2456(4) 0.2364(4) 0.062(3) Uani 0.28 1 d PGDU . 3
O16_23 O -0.1129(5) -0.2057(6) 0.2275(7) 0.084(3) Uani 0.28 1 d PGDU . 3
H16_23 H -0.1041 -0.1603 0.2299 0.126 Uiso 0.28 1 calc PR . 3
N73_4 N -0.16375(15) 0.14821(17) 0.28948(16) 0.0558(7) Uani 1 1 d . . .
C74_4 C -0.19901(17) 0.12898(19) 0.32196(18) 0.0508(8) Uani 1 1 d . . .
S75_4 S -0.24769(6) 0.10162(9) 0.36957(7) 0.0875(4) Uani 1 1 d . . .
N76_5 N -0.17921(14) 0.14801(17) 0.12648(15) 0.0542(7) Uani 1 1 d . . .
C77_5 C -0.21598(15) 0.13107(16) 0.06862(16) 0.0404(6) Uani 1 1 d . . .
S78_5 S -0.26824(5) 0.10533(7) -0.01282(5) 0.0747(3) Uani 1 1 d . . .

loop_
_atom_site_aniso_label
_atom_site_aniso_U_11
_atom_site_aniso_U_22
_atom_site_aniso_U_33
_atom_site_aniso_U_23
_atom_site_aniso_U_13
_atom_site_aniso_U_12
Fe1 0.0275(2) 0.0436(2) 0.0357(2) -0.00631(16) 0.00981(16) -0.00169(15)
C91 0.082(3) 0.111(4) 0.082(3) 0.009(3) 0.017(3) 0.005(3)
O92 0.096(2) 0.0693(19) 0.089(2) -0.0079(16) 0.0285(18) 0.0199(17)
C93 0.160(7) 0.127(5) 0.173(7) -0.022(5) 0.110(6) -0.017(5)
O94 0.124(3) 0.111(3) 0.135(3) -0.003(3) 0.083(3) -0.004(2)
N3_1 0.0367(13) 0.0580(17) 0.0529(15) -0.0045(13) 0.0121(11) 0.0112(11)
N4_1 0.0412(14) 0.0597(17) 0.0503(15) -0.0152(13) 0.0077(11) 0.0108(12)
C5_1 0.0446(17) 0.064(2) 0.0485(18) -0.0152(16) 0.0053(14) 0.0139(15)
N6_1 0.0362(13) 0.0730(19) 0.0446(14) -0.0080(13) 0.0091(11) 0.0190(13)
C7_1 0.0363(16) 0.068(2) 0.067(2) -0.0008(17) 0.0141(15) 0.0114(15)
N8_1 0.0359(13) 0.083(2) 0.0491(15) -0.0050(14) 0.0070(11) 0.0207(14)
C9_1 0.0461(17) 0.082(2) 0.0331(15) -0.0038(15) 0.0111(13) 0.0228(17)
C10_1 0.0451(17) 0.087(3) 0.0320(14) -0.0011(15) 0.0099(13) 0.0261(17)
C11_1 0.0559(19) 0.087(3) 0.0321(15) -0.0014(15) 0.0125(14) 0.0275(18)
C12_1 0.064(2) 0.098(3) 0.0342(16) 0.0027(17) 0.0139(15) 0.040(2)
C13_1 0.051(2) 0.111(3) 0.049(2) 0.009(2) 0.0122(16) 0.037(2)
C14_1 0.0463(19) 0.099(3) 0.064(2) 0.003(2) 0.0072(17) 0.022(2)
C15_1 0.0485(19) 0.086(3) 0.0518(19) 0.0029(19) 0.0122(16) 0.0246(19)
O16_1 0.0469(14) 0.088(2) 0.105(2) -0.0065(17) 0.0049(15) 0.0192(14)
N3_2 0.0297(11) 0.0385(12) 0.0390(12) 0.0068(10) 0.0111(9) 0.0049(9)
N4_2 0.0302(11) 0.0415(13) 0.0368(12) 0.0108(10) 0.0087(9) 0.0049(9)
C5_2 0.0351(14) 0.0494(17) 0.0433(15) 0.0137(13) 0.0130(12) 0.0029(12)
N6_2 0.0408(13) 0.0416(13) 0.0362(12) 0.0104(10) 0.0117(10) 0.0059(10)
C7_2 0.0350(14) 0.0504(17) 0.0392(15) 0.0070(13) 0.0100(12) 0.0076(12)
N8_2 0.0524(15) 0.0498(15) 0.0365(13) 0.0148(11) 0.0149(11) 0.0083(12)
C9_2 0.0535(18) 0.0527(18) 0.0403(16) 0.0107(14) 0.0131(14) 0.0057(15)
C10_2 0.066(2) 0.0473(17) 0.0374(15) 0.0117(13) 0.0194(14) 0.0051(15)
C11_2 0.074(2) 0.056(2) 0.0458(18) 0.0088(15) 0.0196(17) -0.0031(17)
C12_2 0.097(3) 0.056(2) 0.051(2) 0.0061(16) 0.035(2) -0.007(2)
C13_2 0.112(3) 0.059(2) 0.0459(19) 0.0185(17) 0.038(2) 0.020(2)
C14_2 0.089(3) 0.091(3) 0.050(2) 0.035(2) 0.029(2) 0.029(2)
C15_2 0.071(2) 0.074(2) 0.0451(18) 0.0178(17) 0.0237(17) 0.0135(19)
O16_2 0.0626(17) 0.135(3) 0.0644(17) 0.0504(18) 0.0170(14) 0.0138(17)
N3_33 0.024(6) 0.026(4) 0.025(7) 0.000(4) 0.009(4) 0.001(3)
N4_33 0.022(5) 0.023(5) 0.023(7) 0.001(4) 0.006(4) 0.002(3)
C5_33 0.019(4) 0.025(4) 0.025(5) -0.002(4) 0.005(4) 0.000(3)
N6_33 0.018(4) 0.022(3) 0.022(5) 0.002(3) 0.006(4) 0.003(3)
C7_33 0.020(4) 0.026(4) 0.025(5) 0.002(4) 0.007(4) -0.001(3)
N8_33 0.032(5) 0.023(3) 0.029(5) -0.003(4) 0.013(4) 0.003(3)
C9_33 0.036(5) 0.031(3) 0.034(5) 0.000(4) 0.011(5) -0.004(3)
C10_33 0.047(4) 0.029(3) 0.032(5) -0.001(4) 0.018(4) -0.001(3)
C11_33 0.050(4) 0.048(4) 0.066(6) -0.003(4) 0.023(4) 0.003(3)
C12_33 0.050(4) 0.049(5) 0.065(6) -0.006(4) 0.017(4) 0.005(3)
C13_33 0.055(5) 0.044(5) 0.051(6) -0.001(4) 0.010(4) 0.000(3)
C14_33 0.052(4) 0.039(4) 0.056(6) 0.004(4) 0.017(4) -0.008(3)
C15_33 0.050(4) 0.037(4) 0.049(5) -0.005(4) 0.022(4) -0.005(3)
O16_33 0.057(4) 0.057(4) 0.083(5) -0.006(4) 0.018(4) -0.001(3)
N3_23 0.032(6) 0.036(4) 0.033(7) -0.001(5) 0.013(4) 0.000(4)
N4_23 0.030(5) 0.032(4) 0.028(6) -0.004(4) 0.014(4) 0.004(3)
C5_23 0.035(4) 0.033(5) 0.034(6) 0.000(5) 0.013(5) 0.001(3)
N6_23 0.041(5) 0.033(3) 0.038(4) 0.000 0.013(4) 0.000
C7_23 0.036(5) 0.037(5) 0.036(7) 0.000(5) 0.014(5) -0.002(3)
N8_23 0.041(5) 0.036(3) 0.042(5) 0.002(4) 0.017(4) -0.006(3)
C9_23 0.052(5) 0.048(3) 0.045(5) 0.002(4) 0.015(4) 0.005(3)
C10_23 0.061(4) 0.047(3) 0.053(5) 0.000(4) 0.018(4) 0.002(3)
C11_23 0.059(3) 0.059(3) 0.060(3) -0.0004(10) 0.0210(13) 0.0006(10)
C12_23 0.068(4) 0.060(4) 0.069(6) -0.012(4) 0.023(4) 0.008(3)
C13_23 0.069(5) 0.048(4) 0.052(6) 0.004(4) 0.016(4) 0.001(3)
C14_23 0.067(4) 0.061(4) 0.080(6) 0.001(4) 0.027(4) -0.005(3)
C15_23 0.060(4) 0.057(4) 0.070(6) -0.001(4) 0.022(4) 0.004(3)
O16_23 0.066(4) 0.076(4) 0.102(5) -0.008(4) 0.020(4) 0.006(3)
N73_4 0.0441(15) 0.072(2) 0.0563(16) -0.0068(14) 0.0237(13) -0.0109(13)
C74_4 0.0410(16) 0.061(2) 0.0503(18) -0.0118(15) 0.0157(14) -0.0064(14)
S75_4 0.0709(7) 0.1298(11) 0.0777(7) 0.0058(7) 0.0460(6) -0.0175(7)
N76_5 0.0366(13) 0.0746(19) 0.0452(15) -0.0147(13) 0.0068(11) -0.0029(13)
C77_5 0.0366(14) 0.0428(16) 0.0418(16) 0.0045(12) 0.0139(13) 0.0084(12)
S78_5 0.0633(6) 0.0992(8) 0.0403(5) -0.0137(5) -0.0080(4) 0.0359(5)

loop_
_atom_type_symbol
_atom_type_description
_atom_type_scat_dispersion_real
_atom_type_scat_dispersion_imag
_atom_type_scat_source
C C 0.0033 0.0016 'International Tables Vol C Tables 4.2.6.8 and 6.1.1.4'
H H 0.0000 0.0000 'International Tables Vol C Tables 4.2.6.8 and 6.1.1.4'
N N 0.0061 0.0033 'International Tables Vol C Tables 4.2.6.8 and 6.1.1.4'
O O 0.0106 0.0060 'International Tables Vol C Tables 4.2.6.8 and 6.1.1.4'
S S 0.1246 0.1234 'International Tables Vol C Tables 4.2.6.8 and 6.1.1.4'
Fe Fe 0.3463 0.8444 'International Tables Vol C Tables 4.2.6.8 and 6.1.1.4'

loop_
_geom_angle_atom_site_label_1
_geom_angle_atom_site_label_2
_geom_angle_atom_site_label_3
_geom_angle
_geom_angle_site_symmetry_1
_geom_angle_site_symmetry_3
N3_33 Fe1 N76_5 88.5(16) 2 .
N3_33 Fe1 N73_4 91.2(17) 2 .
N76_5 Fe1 N73_4 93.72(11) . .
N3_33 Fe1 N3_23 2(4) 2 .
N76_5 Fe1 N3_23 89.9(17) . .
N73_4 Fe1 N3_23 90.2(17) . .
N3_33 Fe1 N4_23 5.1(17) 2 2
N76_5 Fe1 N4_23 89.4(11) . 2
N73_4 Fe1 N4_23 96.1(11) . 2
N3_23 Fe1 N4_23 6(2) . 2
N3_33 Fe1 N3_1 176.6(16) 2 .
N76_5 Fe1 N3_1 88.12(11) . .
N73_4 Fe1 N3_1 88.88(12) . .
N3_23 Fe1 N3_1 177.7(13) . .
N4_23 Fe1 N3_1 174.5(11) 2 .
N3_33 Fe1 N4_2 90.8(16) 2 2
N76_5 Fe1 N4_2 177.35(10) . 2
N73_4 Fe1 N4_2 88.84(10) . 2
N3_23 Fe1 N4_2 89.5(17) . 2
N4_23 Fe1 N4_2 89.7(11) 2 2
N3_1 Fe1 N4_2 92.60(10) . 2
N3_33 Fe1 N3_2 90.2(17) 2 .
N76_5 Fe1 N3_2 88.83(10) . .
N73_4 Fe1 N3_2 177.11(10) . .
N3_23 Fe1 N3_2 91.1(17) . .
N4_23 Fe1 N3_2 85.3(11) 2 .
N3_1 Fe1 N3_2 89.85(10) . .
N4_2 Fe1 N3_2 88.62(9) 2 .
N3_33 Fe1 N4_33 3.7(11) 2 .
N76_5 Fe1 N4_33 91.7(9) . .
N73_4 Fe1 N4_33 92.8(11) . .
N3_23 Fe1 N4_33 3.3(12) . .
N4_23 Fe1 N4_33 4(2) 2 .
N3_1 Fe1 N4_33 178.3(12) . .
N4_2 Fe1 N4_33 87.6(9) 2 .
N3_2 Fe1 N4_33 88.4(11) . .
O92 C91 H91A 109.5 . .
O92 C91 H91B 109.5 . .
H91A C91 H91B 109.5 . .
O92 C91 H91C 109.5 . .
H91A C91 H91C 109.5 . .
H91B C91 H91C 109.5 . .
C91 O92 H92 109.5 . .
O94 C93 H93A 109.5 8_556 .
O94 C93 H93B 109.5 8_556 .
H93A C93 H93B 109.5 . .
O94 C93 H93C 109.5 8_556 .
H93A C93 H93C 109.5 . .
H93B C93 H93C 109.5 . .
C93 O94 H94 109.5 8_455 .
C7_1 N3_1 N4_1 107.7(3) . .
C7_1 N3_1 Fe1 123.0(2) . .
N4_1 N3_1 Fe1 129.03(19) . .
C5_1 N4_1 N3_1 106.5(3) . .
N4_1 C5_1 N6_1 110.1(3) . .
N4_1 C5_1 H5_1 125.0 . .
N6_1 C5_1 H5_1 125.0 . .
C7_1 N6_1 C5_1 106.0(3) . .
C7_1 N6_1 N8_1 121.4(3) . .
C5_1 N6_1 N8_1 132.5(3) . .
N3_1 C7_1 N6_1 109.7(3) . .
N3_1 C7_1 H7_1 125.2 . .
N6_1 C7_1 H7_1 125.2 . .
C9_1 N8_1 N6_1 117.4(3) . .
N8_1 C9_1 C10_1 120.9(4) . .
N8_1 C9_1 H9_1 119.5 . .
C10_1 C9_1 H9_1 119.5 . .
C15_1 C10_1 C11_1 119.2(3) . .
C15_1 C10_1 C9_1 122.7(3) . .
C11_1 C10_1 C9_1 118.2(3) . .
C12_1 C11_1 C10_1 120.9(3) . .
C12_1 C11_1 H11_1 119.6 . .
C10_1 C11_1 H11_1 119.6 . .
C13_1 C12_1 C11_1 119.4(3) . .
C13_1 C12_1 H12_1 120.3 . .
C11_1 C12_1 H12_1 120.3 . .
C14_1 C13_1 C12_1 120.6(3) . .
C14_1 C13_1 H13_1 119.7 . .
C12_1 C13_1 H13_1 119.7 . .
C13_1 C14_1 C15_1 120.3(4) . .
C13_1 C14_1 H14_1 119.8 . .
C15_1 C14_1 H14_1 119.8 . .
O16_1 C15_1 C10_1 123.3(3) . .
O16_1 C15_1 C14_1 117.1(3) . .
C10_1 C15_1 C14_1 119.6(3) . .
C15_1 O16_1 H16_1 109.5 . .
C7_2 N3_2 N4_2 107.0(2) . .
C7_2 N3_2 Fe1 125.14(19) . .
N4_2 N3_2 Fe1 127.67(16) . .
C5_2 N4_2 N3_2 107.7(2) . .
C5_2 N4_2 Fe1 128.75(19) . 2
N3_2 N4_2 Fe1 123.50(16) . 2
N4_2 C5_2 N6_2 109.1(2) . .
N4_2 C5_2 H5_2 125.5 . .
N6_2 C5_2 H5_2 125.5 . .
C7_2 N6_2 C5_2 106.3(2) . .
C7_2 N6_2 N8_2 121.2(2) . .
C5_2 N6_2 N8_2 132.2(2) . .
N3_2 C7_2 N6_2 110.0(2) . .
N3_2 C7_2 H7_2 125.0 . .
N6_2 C7_2 H7_2 125.0 . .
C9_2 N8_2 N6_2 117.4(3) . .
N8_2 C9_2 C10_2 121.3(3) . .
N8_2 C9_2 H9_2 119.3 . .
C10_2 C9_2 H9_2 119.3 . .
C11_2 C10_2 C15_2 118.5(3) . .
C11_2 C10_2 C9_2 118.6(3) . .
C15_2 C10_2 C9_2 122.7(3) . .
C12_2 C11_2 C10_2 121.3(3) . .
C12_2 C11_2 H11_2 119.3 . .
C10_2 C11_2 H11_2 119.3 . .
C13_2 C12_2 C11_2 119.2(3) . .
C13_2 C12_2 H12_2 120.4 . .
C11_2 C12_2 H12_2 120.4 . .
C14_2 C13_2 C12_2 120.5(3) . .
C14_2 C13_2 H13_2 119.8 . .
C12_2 C13_2 H13_2 119.8 . .
C13_2 C14_2 C15_2 120.8(3) . .
C13_2 C14_2 H14_2 119.6 . .
C15_2 C14_2 H14_2 119.6 . .
O16_2 C15_2 C14_2 116.9(3) . .
O16_2 C15_2 C10_2 123.4(3) . .
C14_2 C15_2 C10_2 119.7(3) . .
C15_2 O16_2 H16_2 109.5 . .
N4_33 N3_33 C7_33 84(6) 2 .
C7_33 N3_33 N4_33 106.8(12) . .
N4_33 N3_33 C5_33 58(5) 2 2
N4_33 N3_33 C5_33 81.0(14) . 2
C7_33 N3_33 N3_33 113.7(9) . 2
C5_33 N3_33 N3_33 87.9(13) 2 2
N4_33 N3_33 Fe1 154(7) 2 2
C7_33 N3_33 Fe1 121.7(15) . 2
N4_33 N3_33 Fe1 131.4(16) . 2
C5_33 N3_33 Fe1 147.6(19) 2 2
N3_33 N3_33 Fe1 124.5(7) 2 2
N3_33 N4_33 N4_33 149(9) 2 2
N3_33 N4_33 C5_33 109(6) 2 .
N4_33 N4_33 C5_33 100.1(12) 2 .
N3_33 N4_33 C7_33 82(7) 2 2
N4_33 N4_33 C7_33 128.1(13) 2 2
N3_33 N4_33 N3_33 142(8) 2 .
C5_33 N4_33 N3_33 107.1(12) . .
C7_33 N4_33 N3_33 135.0(16) 2 .
N3_33 N4_33 C5_33 165(7) 2 2
C5_33 N4_33 C5_33 56.2(12) . 2
C7_33 N4_33 C5_33 84.1(10) 2 2
N3_33 N4_33 C5_33 50.9(10) . 2
N4_33 N4_33 Fe1 128.0(7) 2 .
C5_33 N4_33 Fe1 131.6(14) . .
C7_33 N4_33 Fe1 103.8(14) 2 .
N3_33 N4_33 Fe1 121.2(14) . .
C5_33 N4_33 Fe1 172.1(12) 2 .
N4_33 C5_33 N6_33 109.4(13) . .
N6_33 C5_33 N4_33 73.7(12) . 2
N4_33 C5_33 H5_33 125.3 . .
N6_33 C5_33 H5_33 125.3 . .
N4_33 C5_33 H5_33 160.8 2 .
C5_33 N6_33 N6_33 119(2) 2 2
N6_33 N6_33 C7_33 136.3(10) 2 .
C5_33 N6_33 C5_33 90(2) 2 .
C7_33 N6_33 C5_33 106.9(12) . .
C5_33 N6_33 N8_33 139(2) 2 .
N6_33 N6_33 N8_33 100.9(8) 2 .
C7_33 N6_33 N8_33 122.7(13) . .
C5_33 N6_33 N8_33 130.3(12) . .
C5_33 N6_33 N8_33 168(3) 2 2
N6_33 N6_33 N8_33 52.4(7) 2 2
C7_33 N6_33 N8_33 169.6(15) . 2
C5_33 N6_33 N8_33 82.3(11) . 2
N8_33 N6_33 N8_33 48.7(11) . 2
N3_33 C7_33 N6_33 109.7(12) . .
N3_33 C7_33 H7_33 125.1 . .
N6_33 C7_33 H7_33 125.1 . .
C9_33 N8_33 N8_33 68.6(16) 2 2
C9_33 N8_33 N6_33 147(2) 2 .
C9_33 N8_33 N6_33 117.3(13) . .
N8_33 N8_33 N6_33 79.0(8) 2 .
C9_33 N8_33 N6_33 121(2) 2 2
C9_33 N8_33 N6_33 90.6(12) . 2
N8_33 N8_33 N6_33 52.4(6) 2 2
N8_33 C9_33 C10_33 117.4(13) . .
N8_33 C9_33 H9_33 121.3 . .
C10_33 C9_33 H9_33 121.3 . .
C10_33 C10_33 C11_33 116(6) 2 2
C10_33 C10_33 C11_33 54(5) 2 .
C11_33 C10_33 C11_33 138.3(4) 2 .
C10_33 C10_33 C15_33 116(4) 2 .
C11_33 C10_33 C15_33 120.0 . .
C10_33 C10_33 C9_33 93.7(18) 2 .
C11_33 C10_33 C9_33 100.3(10) 2 .
C11_33 C10_33 C9_33 119.4(8) . .
C15_33 C10_33 C9_33 120.3(8) . .
C10_33 C10_33 C9_33 75.7(15) 2 2
C11_33 C10_33 C9_33 126.7(13) 2 2
C11_33 C10_33 C9_33 92.0(9) . 2
C15_33 C10_33 C9_33 147.2(9) . 2
C10_33 C10_33 C15_33 54(3) 2 2
C11_33 C10_33 C15_33 119.7(5) 2 2
C15_33 C10_33 C15_33 102.0(4) . 2
C9_33 C10_33 C15_33 136.1(11) . 2
C9_33 C10_33 C15_33 108.9(11) 2 2
C10_33 C11_33 C12_33 120.0 . .
C10_33 C11_33 H11_33 120.0 . .
C12_33 C11_33 H11_33 120.0 . .
C13_33 C12_33 C11_33 120.0 . .
C13_33 C12_33 H12_33 120.0 . .
C11_33 C12_33 H12_33 120.0 . .
C12_33 C13_33 C14_33 120.0 . .
C12_33 C13_33 H13_33 120.0 . .
C14_33 C13_33 H13_33 120.0 . .
C15_33 C14_33 C13_33 120.0 . .
C15_33 C14_33 H14_33 120.0 . .
C13_33 C14_33 H14_33 120.0 . .
C14_33 C15_33 C10_33 120.0 . .
C14_33 C15_33 O16_33 117.4 . .
C10_33 C15_33 O16_33 122.6 . .
C14_33 C15_33 C10_33 115.2(5) . 2
O16_33 C15_33 C10_33 126.4(5) . 2
C15_33 O16_33 H16_33 109.5 . .
N4_23 N3_23 C5_23 108(10) 2 2
N4_23 N3_23 C7_23 112(10) 2 .
N4_23 N3_23 N4_23 52(10) 2 .
C5_23 N3_23 N4_23 106(2) 2 .
C7_23 N3_23 N4_23 107.7(14) . .
N4_23 N3_23 N3_23 46(10) 2 2
C5_23 N3_23 N3_23 103(3) 2 2
C7_23 N3_23 N3_23 105.2(16) . 2
N4_23 N3_23 Fe1 100(9) 2 .
C5_23 N3_23 Fe1 132(4) 2 .
C7_23 N3_23 Fe1 130(2) . .
N4_23 N3_23 Fe1 123(2) . .
N3_23 N3_23 Fe1 124.7(13) 2 .
N3_23 N4_23 N4_23 120(10) 2 2
N3_23 N4_23 C5_23 63(10) 2 .
N4_23 N4_23 C5_23 108.4(15) 2 .
N3_23 N4_23 N3_23 127(10) 2 .
C5_23 N4_23 N3_23 106.8(14) . .
N3_23 N4_23 C7_23 60(10) 2 2
N4_23 N4_23 C7_23 109(2) 2 2
N3_23 N4_23 C7_23 108.2(18) . 2
N3_23 N4_23 Fe1 74(9) 2 2
N4_23 N4_23 Fe1 127.0(14) 2 2
C5_23 N4_23 Fe1 122(2) . 2
N3_23 N4_23 Fe1 131(2) . 2
C7_23 N4_23 Fe1 120(3) 2 2
N4_23 C5_23 N6_23 110.2(13) . .
N4_23 C5_23 H5_23 124.9 . .
N6_23 C5_23 H5_23 124.9 . .
C5_23 N6_23 C5_23 102(3) . 2
C5_23 N6_23 C7_23 106.1(10) 2 2
C5_23 N6_23 C7_23 106.1(10) . .
C7_23 N6_23 C7_23 111(3) 2 .
C5_23 N6_23 N8_23 145.6(14) . .
C5_23 N6_23 N8_23 112.7(14) 2 .
C7_23 N6_23 N8_23 140.9(15) 2 .
C7_23 N6_23 N8_23 108.3(14) . .
C5_23 N6_23 N8_23 112.7(14) . 2
C5_23 N6_23 N8_23 145.6(14) 2 2
C7_23 N6_23 N8_23 108.3(14) 2 2
C7_23 N6_23 N8_23 140.9(15) . 2
N3_23 C7_23 N6_23 109.2(12) . .
N3_23 C7_23 H7_23 125.4 . .
N6_23 C7_23 H7_23 125.4 . .
N8_23 N8_23 C9_23 101.7(19) 2 2
C9_23 N8_23 C9_23 65(2) 2 .
N8_23 N8_23 N6_23 73.3(6) 2 2
C9_23 N8_23 N6_23 168(3) 2 2
C9_23 N8_23 N6_23 112.1(11) . 2
N8_23 N8_23 N6_23 73.3(6) 2 .
C9_23 N8_23 N6_23 168(3) 2 .
C9_23 N8_23 N6_23 112.1(11) . .
N8_23 C9_23 C10_23 119.7(13) . .
N8_23 C9_23 H9_23 120.2 . .
C10_23 C9_23 H9_23 120.2 . .
C10_23 C10_23 C15_23 125.1(16) 2 2
C10_23 C10_23 C11_23 145.2(4) 2 .
C15_23 C10_23 C15_23 103.4(9) 2 .
C11_23 C10_23 C15_23 120.0 . .
C10_23 C10_23 C9_23 97.8(8) 2 .
C15_23 C10_23 C9_23 129.9(13) 2 .
C11_23 C10_23 C9_23 115.5(7) . .
C15_23 C10_23 C9_23 124.5(7) . .
C10_23 C10_23 O16_23 165(3) 2 2
C15_23 C10_23 O16_23 54.5(9) 2 2
C15_23 C10_23 O16_23 157.82(15) . 2
C9_23 C10_23 O16_23 77.4(7) . 2
C10_23 C10_23 C9_23 56.4(6) 2 2
C15_23 C10_23 C9_23 166(2) 2 2
C11_23 C10_23 C9_23 157.9(7) . 2
C15_23 C10_23 C9_23 82.0(7) . 2
O16_23 C10_23 C9_23 119.9(7) 2 2
C12_23 C11_23 C10_23 120.0 . .
C12_23 C11_23 H11_23 120.0 . .
C10_23 C11_23 H11_23 120.0 . .
C11_23 C12_23 C13_23 120.0 . .
C11_23 C12_23 H12_23 120.0 . .
C13_23 C12_23 H12_23 120.0 . .
C12_23 C13_23 C14_23 120.0 . .
C12_23 C13_23 H13_23 120.0 . .
C14_23 C13_23 H13_23 120.0 . .
C13_23 C14_23 C15_23 120.0 . .
C15_23 C14_23 C14_23 85.4 . 2
C13_23 C14_23 H14_23 120.0 . .
C15_23 C14_23 H14_23 120.0 . .
C14_23 C14_23 H14_23 152.7 2 .
C14_23 C15_23 C10_23 120.0 . .
C14_23 C15_23 O16_23 116.5 . .
C10_23 C15_23 O16_23 123.5 . .
C15_23 O16_23 H16_23 109.5 . .
C74_4 N73_4 Fe1 173.5(3) . .
N73_4 C74_4 S75_4 178.9(3) . .
C77_5 N76_5 Fe1 170.9(3) . .
N76_5 C77_5 S78_5 178.8(3) . .

loop_
_geom_bond_atom_site_label_1
_geom_bond_atom_site_label_2
_geom_bond_distance
_geom_bond_site_symmetry_2
Fe1 N3_33 2.02(2) 2
Fe1 N76_5 2.105(3) .
Fe1 N73_4 2.121(3) .
Fe1 N3_23 2.13(2) .
Fe1 N4_23 2.18(2) 2
Fe1 N3_1 2.177(3) .
Fe1 N4_2 2.206(2) 2
Fe1 N3_2 2.217(2) .
Fe1 N4_33 2.329(18) .
C91 O92 1.394(6) .
C91 H91A 0.9800 .
C91 H91B 0.9800 .
C91 H91C 0.9800 .
O92 H92 0.8400 .
C93 O94 1.479(8) 8_556
C93 H93A 0.9800 .
C93 H93B 0.9800 .
C93 H93C 0.9800 .
O94 C93 1.479(8) 8_455
O94 H94 0.8400 .
N3_1 C7_1 1.315(4) .
N3_1 N4_1 1.385(4) .
N4_1 C5_1 1.308(4) .
C5_1 N6_1 1.361(5) .
C5_1 H5_1 0.9500 .
N6_1 C7_1 1.339(4) .
N6_1 N8_1 1.397(3) .
C7_1 H7_1 0.9500 .
N8_1 C9_1 1.278(4) .
C9_1 C10_1 1.455(4) .
C9_1 H9_1 0.9500 .
C10_1 C15_1 1.394(5) .
C10_1 C11_1 1.394(4) .
C11_1 C12_1 1.382(4) .
C11_1 H11_1 0.9500 .
C12_1 C13_1 1.381(5) .
C12_1 H12_1 0.9500 .
C13_1 C14_1 1.377(5) .
C13_1 H13_1 0.9500 .
C14_1 C15_1 1.391(4) .
C14_1 H14_1 0.9500 .
C15_1 O16_1 1.359(4) .
O16_1 H16_1 0.8400 .
N3_2 C7_2 1.307(4) .
N3_2 N4_2 1.386(3) .
N4_2 C5_2 1.310(4) .
N4_2 Fe1 2.206(2) 2
C5_2 N6_2 1.358(4) .
C5_2 H5_2 0.9500 .
N6_2 C7_2 1.348(4) .
N6_2 N8_2 1.396(3) .
C7_2 H7_2 0.9500 .
N8_2 C9_2 1.272(4) .
C9_2 C10_2 1.452(4) .
C9_2 H9_2 0.9500 .
C10_2 C11_2 1.395(4) .
C10_2 C15_2 1.398(4) .
C11_2 C12_2 1.386(4) .
C11_2 H11_2 0.9500 .
C12_2 C13_2 1.379(5) .
C12_2 H12_2 0.9500 .
C13_2 C14_2 1.372(5) .
C13_2 H13_2 0.9500 .
C14_2 C15_2 1.388(4) .
C14_2 H14_2 0.9500 .
C15_2 O16_2 1.354(4) .
O16_2 H16_2 0.8400 .
N3_33 C7_33 1.315(16) .
N3_33 N4_33 1.392(16) .
N3_33 C5_33 1.45(2) 2
N3_33 Fe1 2.02(2) 2
N4_33 N4_33 1.10(5) 2
N4_33 C5_33 1.308(16) .
N4_33 C7_33 1.32(3) 2
C5_33 N6_33 1.351(14) .
C5_33 H5_33 0.9500 .
N6_33 C7_33 1.334(14) .
N6_33 N8_33 1.390(14) .
C7_33 H7_33 0.9500 .
N8_33 C9_33 1.283(14) .
N8_33 N8_33 1.32(3) 2
C9_33 C10_33 1.478(12) .
C9_33 H9_33 0.9500 .
C10_33 C11_33 1.245(18) 2
C10_33 C11_33 1.3900 .
C10_33 C15_33 1.3900 .
C10_33 C9_33 1.522(13) 2
C10_33 C15_33 1.534(14) 2
C11_33 C12_33 1.3900 .
C11_33 H11_33 0.9500 .
C12_33 C13_33 1.3900 .
C12_33 H12_33 0.9500 .
C13_33 C14_33 1.3900 .
C13_33 H13_33 0.9500 .
C14_33 C15_33 1.3900 .
C14_33 H14_33 0.9500 .
C15_33 O16_33 1.4364 .
C15_33 C10_33 1.534(16) 2
O16_33 H16_33 0.8400 .
N3_23 C5_23 1.21(5) 2
N3_23 C7_23 1.304(16) .
N3_23 N4_23 1.391(13) .
N4_23 C5_23 1.298(16) .
N4_23 C7_23 1.40(5) 2
N4_23 Fe1 2.18(2) 2
C5_23 N6_23 1.352(16) .
C5_23 H5_23 0.9500 .
N6_23 C5_23 1.352(16) 2
N6_23 C7_23 1.355(17) 2
N6_23 C7_23 1.355(16) .
N6_23 N8_23 1.412(12) .
N6_23 N8_23 1.412(12) 2
C7_23 H7_23 0.9500 .
N8_23 C9_23 1.267(13) .
N8_23 N6_23 1.412(12) 2
C9_23 C10_23 1.457(12) .
C9_23 H9_23 0.9500 .
C10_23 C11_23 1.3900 .
C10_23 C15_23 1.3900 .
C11_23 C12_23 1.3900 .
C11_23 H11_23 0.9500 .
C12_23 C13_23 1.3900 .
C12_23 H12_23 0.9500 .
C13_23 C14_23 1.3900 .
C13_23 H13_23 0.9500 .
C14_23 C15_23 1.3900 .
C14_23 H14_23 0.9500 .
C15_23 O16_23 1.4246 .
O16_23 H16_23 0.8400 .
N73_4 C74_4 1.146(4) .
C74_4 S75_4 1.628(4) .
N76_5 C77_5 1.145(4) .
C77_5 S78_5 1.624(3) .

loop_
_geom_torsion_atom_site_label_1
_geom_torsion_atom_site_label_2
_geom_torsion_atom_site_label_3
_geom_torsion_atom_site_label_4
_geom_torsion
_geom_torsion_site_symmetry_1
_geom_torsion_site_symmetry_4
N76_5 Fe1 N3_1 C7_1 40.3(3) . .
N73_4 Fe1 N3_1 C7_1 -53.5(3) . .
N4_2 Fe1 N3_1 C7_1 -142.3(3) 2 .
N3_2 Fe1 N3_1 C7_1 129.1(3) . .
N76_5 Fe1 N3_1 N4_1 -133.6(3) . .
N73_4 Fe1 N3_1 N4_1 132.6(3) . .
N4_2 Fe1 N3_1 N4_1 43.9(3) 2 .
N3_2 Fe1 N3_1 N4_1 -44.8(3) . .
C7_1 N3_1 N4_1 C5_1 -0.1(4) . .
Fe1 N3_1 N4_1 C5_1 174.5(2) . .
N3_1 N4_1 C5_1 N6_1 0.7(4) . .
N4_1 C5_1 N6_1 C7_1 -1.0(4) . .
N4_1 C5_1 N6_1 N8_1 -177.2(3) . .
N4_1 N3_1 C7_1 N6_1 -0.6(4) . .
Fe1 N3_1 C7_1 N6_1 -175.6(2) . .
C5_1 N6_1 C7_1 N3_1 1.0(4) . .
N8_1 N6_1 C7_1 N3_1 177.7(3) . .
C7_1 N6_1 N8_1 C9_1 178.2(3) . .
C5_1 N6_1 N8_1 C9_1 -6.1(5) . .
N6_1 N8_1 C9_1 C10_1 -179.7(3) . .
N8_1 C9_1 C10_1 C15_1 -4.1(5) . .
N8_1 C9_1 C10_1 C11_1 176.1(3) . .
C15_1 C10_1 C11_1 C12_1 1.2(5) . .
C9_1 C10_1 C11_1 C12_1 -179.0(3) . .
C10_1 C11_1 C12_1 C13_1 -0.2(5) . .
C11_1 C12_1 C13_1 C14_1 -0.8(6) . .
C12_1 C13_1 C14_1 C15_1 0.8(6) . .
C11_1 C10_1 C15_1 O16_1 178.7(3) . .
C9_1 C10_1 C15_1 O16_1 -1.1(6) . .
C11_1 C10_1 C15_1 C14_1 -1.3(5) . .
C9_1 C10_1 C15_1 C14_1 178.9(3) . .
C13_1 C14_1 C15_1 O16_1 -179.7(4) . .
C13_1 C14_1 C15_1 C10_1 0.3(6) . .
N3_33 Fe1 N3_2 C7_2 134.2(16) 2 .
N76_5 Fe1 N3_2 C7_2 45.6(2) . .
N3_23 Fe1 N3_2 C7_2 135.5(17) . .
N4_23 Fe1 N3_2 C7_2 135.1(11) 2 .
N3_1 Fe1 N3_2 C7_2 -42.5(2) . .
N4_2 Fe1 N3_2 C7_2 -135.1(2) 2 .
N4_33 Fe1 N3_2 C7_2 137.3(9) . .
N3_33 Fe1 N3_2 N4_2 -40.3(16) 2 .
N76_5 Fe1 N3_2 N4_2 -128.8(2) . .
N3_23 Fe1 N3_2 N4_2 -39.0(17) . .
N4_23 Fe1 N3_2 N4_2 -39.3(11) 2 .
N3_1 Fe1 N3_2 N4_2 143.1(2) . .
N4_2 Fe1 N3_2 N4_2 50.47(19) 2 .
N4_33 Fe1 N3_2 N4_2 -37.1(9) . .
C7_2 N3_2 N4_2 C5_2 0.1(3) . .
Fe1 N3_2 N4_2 C5_2 175.4(2) . .
C7_2 N3_2 N4_2 Fe1 176.97(19) . 2
Fe1 N3_2 N4_2 Fe1 -7.8(3) . 2
N3_2 N4_2 C5_2 N6_2 -0.2(3) . .
Fe1 N4_2 C5_2 N6_2 -176.82(19) 2 .
N4_2 C5_2 N6_2 C7_2 0.2(3) . .
N4_2 C5_2 N6_2 N8_2 174.6(3) . .
N4_2 N3_2 C7_2 N6_2 0.0(3) . .
Fe1 N3_2 C7_2 N6_2 -175.41(18) . .
C5_2 N6_2 C7_2 N3_2 -0.1(3) . .
N8_2 N6_2 C7_2 N3_2 -175.2(3) . .
C7_2 N6_2 N8_2 C9_2 159.9(3) . .
C5_2 N6_2 N8_2 C9_2 -13.8(5) . .
N6_2 N8_2 C9_2 C10_2 -174.3(3) . .
N8_2 C9_2 C10_2 C11_2 179.0(3) . .
N8_2 C9_2 C10_2 C15_2 3.9(5) . .
C15_2 C10_2 C11_2 C12_2 -0.8(5) . .
C9_2 C10_2 C11_2 C12_2 -176.1(3) . .
C10_2 C11_2 C12_2 C13_2 2.0(6) . .
C11_2 C12_2 C13_2 C14_2 -1.9(6) . .
C12_2 C13_2 C14_2 C15_2 0.6(6) . .
C13_2 C14_2 C15_2 O16_2 179.4(4) . .
C13_2 C14_2 C15_2 C10_2 0.7(6) . .
C11_2 C10_2 C15_2 O16_2 -179.1(4) . .
C9_2 C10_2 C15_2 O16_2 -4.1(6) . .
C11_2 C10_2 C15_2 C14_2 -0.5(6) . .
C9_2 C10_2 C15_2 C14_2 174.5(4) . .
N4_33 N3_33 N4_33 N3_33 -151(48) 2 2
C7_33 N3_33 N4_33 N3_33 -168(23) . 2
C5_33 N3_33 N4_33 N3_33 -169(22) 2 2
Fe1 N3_33 N4_33 N3_33 11(19) 2 2
C7_33 N3_33 N4_33 N4_33 -17(27) . 2
C5_33 N3_33 N4_33 N4_33 -18(27) 2 2
N3_33 N3_33 N4_33 N4_33 151(48) 2 2
Fe1 N3_33 N4_33 N4_33 162(31) 2 2
N4_33 N3_33 N4_33 C5_33 14(27) 2 .
C7_33 N3_33 N4_33 C5_33 -2(8) . .
C5_33 N3_33 N4_33 C5_33 -4(6) 2 .
N3_33 N3_33 N4_33 C5_33 165(21) 2 .
Fe1 N3_33 N4_33 C5_33 176(5) 2 .
N4_33 N3_33 N4_33 C7_33 16(28) 2 2
C7_33 N3_33 N4_33 C7_33 -1(12) . 2
C5_33 N3_33 N4_33 C7_33 -2(9) 2 2
N3_33 N3_33 N4_33 C7_33 167(23) 2 2
Fe1 N3_33 N4_33 C7_33 178(4) 2 2
N4_33 N3_33 N4_33 C5_33 18(27) 2 2
C7_33 N3_33 N4_33 C5_33 2(3) . 2
N3_33 N3_33 N4_33 C5_33 169(22) 2 2
Fe1 N3_33 N4_33 C5_33 180(9) 2 2
N4_33 N3_33 N4_33 Fe1 -162(29) 2 .
C7_33 N3_33 N4_33 Fe1 -179(3) . .
C5_33 N3_33 N4_33 Fe1 180(3) 2 .
N3_33 N3_33 N4_33 Fe1 -11(20) 2 .
Fe1 N3_33 N4_33 Fe1 -1(10) 2 .
N3_23 Fe1 N4_33 N3_33 26(67) . 2
N4_23 Fe1 N4_33 N3_33 -85(29) 2 2
N4_2 Fe1 N4_33 N3_33 152(34) 2 2
N3_2 Fe1 N4_33 N3_33 -119(34) . 2
N3_33 Fe1 N4_33 N4_33 159(38) 2 2
N76_5 Fe1 N4_33 N4_33 129(8) . 2
N73_4 Fe1 N4_33 N4_33 -137(8) . 2
N3_23 Fe1 N4_33 N4_33 -174(60) . 2
N4_23 Fe1 N4_33 N4_33 75(23) 2 2
N4_2 Fe1 N4_33 N4_33 -49(8) 2 2
N3_2 Fe1 N4_33 N4_33 40(8) . 2
N76_5 Fe1 N4_33 C5_33 -44(5) . .
N73_4 Fe1 N4_33 C5_33 50(5) . .
N3_23 Fe1 N4_33 C5_33 13(50) . .
N4_23 Fe1 N4_33 C5_33 -98(20) 2 .
N4_2 Fe1 N4_33 C5_33 138(5) 2 .
N3_2 Fe1 N4_33 C5_33 -133(5) . .
N76_5 Fe1 N4_33 C7_33 -47(3) . 2
N73_4 Fe1 N4_33 C7_33 47(3) . 2
N3_23 Fe1 N4_33 C7_33 10(51) . 2
N4_23 Fe1 N4_33 C7_33 -101(20) 2 2
N4_2 Fe1 N4_33 C7_33 136(3) 2 2
N3_2 Fe1 N4_33 C7_33 -136(3) . 2
N3_33 Fe1 N4_33 N3_33 162(33) 2 .
N76_5 Fe1 N4_33 N3_33 132(6) . .
N73_4 Fe1 N4_33 N3_33 -135(6) . .
N3_23 Fe1 N4_33 N3_33 -172(59) . .
N4_23 Fe1 N4_33 N3_33 78(20) 2 .
N4_2 Fe1 N4_33 N3_33 -46(6) 2 .
N3_2 Fe1 N4_33 N3_33 43(6) . .
N3_33 N4_33 C5_33 N6_33 173(15) 2 .
N4_33 N4_33 C5_33 N6_33 5(7) 2 .
C7_33 N4_33 C5_33 N6_33 -175(4) 2 .
N3_33 N4_33 C5_33 N6_33 3(6) . .
C5_33 N4_33 C5_33 N6_33 -0.9(15) 2 .
Fe1 N4_33 C5_33 N6_33 179(3) . .
N3_33 N4_33 C5_33 N4_33 169(18) 2 2
C7_33 N4_33 C5_33 N4_33 -180(7) 2 2
N3_33 N4_33 C5_33 N4_33 -2(4) . 2
C5_33 N4_33 C5_33 N4_33 -5(6) 2 2
Fe1 N4_33 C5_33 N4_33 174(10) . 2
N4_33 C5_33 N6_33 C5_33 2(3) . 2
N4_33 C5_33 N6_33 C5_33 4(3) 2 2
N4_33 C5_33 N6_33 N6_33 168(6) . 2
N4_33 C5_33 N6_33 N6_33 171(5) 2 2
N4_33 C5_33 N6_33 C7_33 -2(3) . .
N4_33 C5_33 N6_33 C7_33 0(2) 2 .
N4_33 C5_33 N6_33 N8_33 -179(3) . .
N4_33 C5_33 N6_33 N8_33 -176(3) 2 .
N4_33 C5_33 N6_33 N8_33 173(3) . 2
N4_33 C5_33 N6_33 N8_33 175(2) 2 2
N4_33 N3_33 C7_33 N6_33 -6(14) 2 .
N4_33 N3_33 C7_33 N6_33 1(7) . .
C5_33 N3_33 C7_33 N6_33 5(3) 2 .
N3_33 N3_33 C7_33 N6_33 -1(9) 2 .
Fe1 N3_33 C7_33 N6_33 -178(4) 2 .
C5_33 N6_33 C7_33 N3_33 -13(8) 2 .
N6_33 N6_33 C7_33 N3_33 -6(7) 2 .
C5_33 N6_33 C7_33 N3_33 1(4) . .
N8_33 N6_33 C7_33 N3_33 178(4) . .
N8_33 N6_33 C7_33 N3_33 -151(11) 2 .
C5_33 N6_33 N8_33 C9_33 155(6) 2 2
N6_33 N6_33 N8_33 C9_33 -17(7) 2 2
C7_33 N6_33 N8_33 C9_33 160(6) . 2
C5_33 N6_33 N8_33 C9_33 -24(7) . 2
N8_33 N6_33 N8_33 C9_33 -12(5) 2 2
C5_33 N6_33 N8_33 C9_33 171(5) 2 .
N6_33 N6_33 N8_33 C9_33 -1(4) 2 .
C7_33 N6_33 N8_33 C9_33 176(3) . .
C5_33 N6_33 N8_33 C9_33 -8(4) . .
N8_33 N6_33 N8_33 C9_33 3.2(19) 2 .
C5_33 N6_33 N8_33 N8_33 168(5) 2 2
N6_33 N6_33 N8_33 N8_33 -5(3) 2 2
C7_33 N6_33 N8_33 N8_33 173(3) . 2
C5_33 N6_33 N8_33 N8_33 -11(3) . 2
C5_33 N6_33 N8_33 N6_33 173(7) 2 2
C7_33 N6_33 N8_33 N6_33 177(5) . 2
C5_33 N6_33 N8_33 N6_33 -7(2) . 2
N8_33 N6_33 N8_33 N6_33 5(3) 2 2
C9_33 N8_33 C9_33 C10_33 -17(5) 2 .
N8_33 N8_33 C9_33 C10_33 -175(5) 2 .
N6_33 N8_33 C9_33 C10_33 180(2) . .
N6_33 N8_33 C9_33 C10_33 179(3) 2 .
N8_33 C9_33 C10_33 C10_33 59(6) . 2
N8_33 C9_33 C10_33 C11_33 176(3) . 2
N8_33 C9_33 C10_33 C11_33 9(4) . .
N8_33 C9_33 C10_33 C15_33 -178(2) . .
N8_33 C9_33 C10_33 C9_33 11(3) . 2
N8_33 C9_33 C10_33 C15_33 20(5) . 2
C10_33 C10_33 C11_33 C12_33 102(3) 2 .
C11_33 C10_33 C11_33 C12_33 12.7(14) 2 .
C15_33 C10_33 C11_33 C12_33 0.0 . .
C9_33 C10_33 C11_33 C12_33 173(2) . .
C9_33 C10_33 C11_33 C12_33 172.5(19) 2 .
C15_33 C10_33 C11_33 C12_33 17(4) 2 .
C10_33 C11_33 C12_33 C13_33 0.0 . .
C11_33 C12_33 C13_33 C14_33 0.0 . .
C12_33 C13_33 C14_33 C15_33 0.0 . .
C13_33 C14_33 C15_33 C10_33 0.0 . .
C13_33 C14_33 C15_33 O16_33 -178.4 . .
C13_33 C14_33 C15_33 C10_33 -9.2(14) . 2
C10_33 C10_33 C15_33 C14_33 -62(5) 2 .
C11_33 C10_33 C15_33 C14_33 -156(3) 2 .
C11_33 C10_33 C15_33 C14_33 0.0 . .
C9_33 C10_33 C15_33 C14_33 -173(2) . .
C9_33 C10_33 C15_33 C14_33 -166(3) 2 .
C15_33 C10_33 C15_33 C14_33 -5.4(12) 2 .
C10_33 C10_33 C15_33 O16_33 117(5) 2 .
C11_33 C10_33 C15_33 O16_33 23(3) 2 .
C11_33 C10_33 C15_33 O16_33 178.3 . .
C9_33 C10_33 C15_33 O16_33 5(2) . .
C9_33 C10_33 C15_33 O16_33 12(3) 2 .
C15_33 C10_33 C15_33 O16_33 172.9(12) 2 .
C11_33 C10_33 C15_33 C10_33 -94(6) 2 2
C11_33 C10_33 C15_33 C10_33 62(5) . 2
C9_33 C10_33 C15_33 C10_33 -112(6) . 2
C9_33 C10_33 C15_33 C10_33 -104(7) 2 2
C15_33 C10_33 C15_33 C10_33 56(4) 2 2
N76_5 Fe1 N3_23 N4_23 85(22) . 2
N73_4 Fe1 N3_23 N4_23 179(22) . 2
N4_2 Fe1 N3_23 N4_23 -92(22) 2 2
N3_2 Fe1 N3_23 N4_23 -4(22) . 2
N76_5 Fe1 N3_23 C5_23 -39(8) . 2
N73_4 Fe1 N3_23 C5_23 55(8) . 2
N4_23 Fe1 N3_23 C5_23 -124(26) 2 2
N4_2 Fe1 N3_23 C5_23 143(8) 2 2
N3_2 Fe1 N3_23 C5_23 -128(8) . 2
N76_5 Fe1 N3_23 C7_23 -44(8) . .
N73_4 Fe1 N3_23 C7_23 50(8) . .
N4_23 Fe1 N3_23 C7_23 -129(26) 2 .
N4_2 Fe1 N3_23 C7_23 139(8) 2 .
N3_2 Fe1 N3_23 C7_23 -133(8) . .
N4_33 Fe1 N3_23 C7_23 -167(59) . .
N76_5 Fe1 N3_23 N4_23 136(6) . .
N4_23 Fe1 N3_23 N4_23 50(20) 2 .
N4_2 Fe1 N3_23 N4_23 -42(6) 2 .
N3_2 Fe1 N3_23 N4_23 47(6) . .
N4_33 Fe1 N3_23 N4_23 12(48) . .
N76_5 Fe1 N3_23 N3_23 128(8) . 2
N73_4 Fe1 N3_23 N3_23 -138(8) . 2
N4_23 Fe1 N3_23 N3_23 43(17) 2 2
N4_2 Fe1 N3_23 N3_23 -50(8) 2 2
N3_2 Fe1 N3_23 N3_23 39(9) . 2
N4_33 Fe1 N3_23 N3_23 5(46) . 2
N4_23 N3_23 N4_23 N3_23 -35(25) 2 2
C5_23 N3_23 N4_23 N3_23 66(13) 2 2
C7_23 N3_23 N4_23 N3_23 69(13) . 2
Fe1 N3_23 N4_23 N3_23 -110(16) . 2
C5_23 N3_23 N4_23 N4_23 100(14) 2 2
C7_23 N3_23 N4_23 N4_23 104(14) . 2
N3_23 N3_23 N4_23 N4_23 35(25) 2 2
Fe1 N3_23 N4_23 N4_23 -76(10) . 2
N4_23 N3_23 N4_23 C5_23 -103(12) 2 .
C5_23 N3_23 N4_23 C5_23 -3(9) 2 .
C7_23 N3_23 N4_23 C5_23 1(7) . .
N3_23 N3_23 N4_23 C5_23 -68(14) 2 .
Fe1 N3_23 N4_23 C5_23 -179(5) . .
N4_23 N3_23 N4_23 C7_23 -100(12) 2 2
C5_23 N3_23 N4_23 C7_23 0(7) 2 2
C7_23 N3_23 N4_23 C7_23 4(9) . 2
N3_23 N3_23 N4_23 C7_23 -65(14) 2 2
Fe1 N3_23 N4_23 C7_23 -176(5) . 2
N4_23 N3_23 N4_23 Fe1 67(12) 2 2
C5_23 N3_23 N4_23 Fe1 167(5) 2 2
C7_23 N3_23 N4_23 Fe1 171(5) . 2
N3_23 N3_23 N4_23 Fe1 101(14) 2 2
Fe1 N3_23 N4_23 Fe1 -9(8) . 2
N3_23 N4_23 C5_23 N6_23 -124(22) 2 .
N4_23 N4_23 C5_23 N6_23 -9(7) 2 .
N3_23 N4_23 C5_23 N6_23 -1(7) . .
Fe1 N4_23 C5_23 N6_23 -171(3) 2 .
N4_23 C5_23 N6_23 N6_23 0.000(4) . 2
N4_23 C5_23 N6_23 C5_23 3(3) . 2
N4_23 C5_23 N6_23 C7_23 0(8) . .
N4_23 C5_23 N6_23 N8_23 179(2) . .
N4_23 C5_23 N6_23 N8_23 -174(4) . 2
N4_23 N3_23 C7_23 N6_23 54(24) 2 .
N4_23 N3_23 C7_23 N6_23 -1(8) . .
N3_23 N3_23 C7_23 N6_23 6(10) 2 .
Fe1 N3_23 C7_23 N6_23 179(5) . .
N6_23 N6_23 C7_23 N3_23 0.000(15) 2 .
C5_23 N6_23 C7_23 N3_23 0(9) . .
C7_23 N6_23 C7_23 N3_23 -3(4) 2 .
N8_23 N6_23 C7_23 N3_23 -179(5) . .
N8_23 N6_23 C7_23 N3_23 172(4) 2 .
N6_23 N6_23 N8_23 N8_23 0.00(9) 2 2
C5_23 N6_23 N8_23 N8_23 11(6) . 2
C5_23 N6_23 N8_23 N8_23 -173(4) 2 2
C7_23 N6_23 N8_23 N8_23 16(6) 2 2
C7_23 N6_23 N8_23 N8_23 -170(4) . 2
N6_23 N6_23 N8_23 C9_23 0.0(5) 2 2
C5_23 N6_23 N8_23 C9_23 78(12) . 2
C5_23 N6_23 N8_23 C9_23 -107(11) 2 2
C7_23 N6_23 N8_23 C9_23 82(12) 2 2
C7_23 N6_23 N8_23 C9_23 -103(11) . 2
N8_23 N6_23 N8_23 C9_23 66(10) 2 2
N6_23 N6_23 N8_23 C9_23 0.00(10) 2 .
C5_23 N6_23 N8_23 C9_23 4(6) . .
C5_23 N6_23 N8_23 C9_23 180(4) 2 .
C7_23 N6_23 N8_23 C9_23 8(6) 2 .
C7_23 N6_23 N8_23 C9_23 -177(4) . .
N8_23 N6_23 N8_23 C9_23 -7(2) 2 .
C5_23 N6_23 N8_23 N6_23 0(20) . 2
C5_23 N6_23 N8_23 N6_23 0(100) 2 2
C7_23 N6_23 N8_23 N6_23 0(4) 2 2
C7_23 N6_23 N8_23 N6_23 0(100) . 2
N8_23 N6_23 N8_23 N6_23 0(85) 2 2
N8_23 N8_23 C9_23 C10_23 169(5) 2 .
C9_23 N8_23 C9_23 C10_23 12(2) 2 .
N6_23 N8_23 C9_23 C10_23 180(2) 2 .
N6_23 N8_23 C9_23 C10_23 180(2) . .
N8_23 C9_23 C10_23 C10_23 -20(4) . 2
N8_23 C9_23 C10_23 C15_23 -171(3) . 2
N8_23 C9_23 C10_23 C11_23 170(2) . .
N8_23 C9_23 C10_23 C15_23 -10(4) . .
N8_23 C9_23 C10_23 O16_23 174(3) . 2
N8_23 C9_23 C10_23 C9_23 -7.8(13) . 2
C10_23 C10_23 C11_23 C12_23 18(3) 2 .
C15_23 C10_23 C11_23 C12_23 43(3) 2 .
C15_23 C10_23 C11_23 C12_23 0.0 . .
C9_23 C10_23 C11_23 C12_23 179.6(18) . .
O16_23 C10_23 C11_23 C12_23 174(2) 2 .
C9_23 C10_23 C11_23 C12_23 -177(3) 2 .
C10_23 C11_23 C12_23 C13_23 0.0 . .
C11_23 C12_23 C13_23 C14_23 0.0 . .
C12_23 C13_23 C14_23 C15_23 0.0 . .
C12_23 C13_23 C14_23 C14_23 -17.9(10) . 2
C13_23 C14_23 C15_23 C10_23 0.0 . .
C14_23 C14_23 C15_23 C10_23 10.4(6) 2 .
C13_23 C14_23 C15_23 O16_23 -179.8 . .
C14_23 C14_23 C15_23 O16_23 -169.3(6) 2 .
C10_23 C10_23 C15_23 C14_23 -158(3) 2 .
C15_23 C10_23 C15_23 C14_23 -14.9(17) 2 .
C11_23 C10_23 C15_23 C14_23 0.0 . .
C9_23 C10_23 C15_23 C14_23 -179.6(19) . .
O16_23 C10_23 C15_23 C14_23 -10(4) 2 .
C9_23 C10_23 C15_23 C14_23 178.7(13) 2 .
C10_23 C10_23 C15_23 O16_23 21(3) 2 .
C15_23 C10_23 C15_23 O16_23 164.8(17) 2 .
C11_23 C10_23 C15_23 O16_23 179.8 . .
C9_23 C10_23 C15_23 O16_23 0.2(19) . .
O16_23 C10_23 C15_23 O16_23 170(4) 2 .
C9_23 C10_23 C15_23 O16_23 -1.5(13) 2 .
